data_2000737
loop_
_publ_author_name
'Morris, R.'
'Harrison, W. T. A.'
'Stucky, G. D.'
'Cheetham, A. K.'

_publ_section_title
;
 The synthesis and crystal structure of LaHSe~2~O~6~, a layered
 anhydrous selenite
;
_journal_issue 7
_journal_name_full 'Acta Crystallographica Section C'
_journal_page_first 1182
_journal_page_last 1185
_journal_paper_doi 10.1107/S0108270191014300
_journal_volume 48
_journal_year 1992
_chemical_formula_sum 'H La O6 Se2'
_chemical_formula_weight 393.83
_symmetry_cell_setting orthorhombic
_symmetry_space_group_name_Hall 'P -2bc -2c'
_symmetry_space_group_name_H-M 'P c 21 b'
_cell_angle_alpha 90
_cell_angle_beta 90
_cell_angle_gamma 90
_cell_formula_units_Z 8
_cell_length_a 7.139(6)
_cell_length_b 19.008(9)
_cell_length_c 8.469(9)
_cell_volume 1149.2(16)
_diffrn_radiation_type Mo
_diffrn_radiation_wavelength 0.71069
_exptl_absorpt_coefficient_mu 19.901
_exptl_crystal_density_diffrn 4.552
_exptl_crystal_F_000 1392
_cod_data_source_file cr0356.cif
_cod_data_source_block cr0356a
_cod_original_cell_volume 1149.2
_cod_original_formula_sum 'H1 La1 O6 Se2'
_cod_database_code 2000737

loop_
_atom_site_label
_atom_site_fract_x
_atom_site_fract_y
_atom_site_fract_z
_atom_site_U_iso_or_equiv
La(1) .4190(2) .412(2) .8434(2) .0082
La(2) .9173(2) .501(2) .9474(2) .0082
Se(1) .9347(4) .360(2) .6925(4) .0083
Se(2) .4303(4) .553(2) 1.0945(4) .0088
Se(3) .4391(5) .262(2) .6264(4) .0139
Se(4) .9217(5) .652(2) 1.1708(4) .0144
O(1) .768(4) .392(3) .817(3) .0092
O(2) .137(4) .382(3) 1.009(3) .0154
O(3) .817(5) .637(3) .997(3) .0227
O(4) .639(4) .531(3) .777(3) .0156
O(5) .406(3) .487(3) .575(3) .0094
O(6) .265(4) .521(3) .971(3) .0182
O(7) .367(5) .275(3) .811(3) .0144
O(8) .672(4) .236(2) .666(3) .0151
O(9) .528(4) .347(2) 1.082(3) .0116
O(10) 1.129(6) .688(3) 1.089(4) .0305
O(11) .096(3) .429(2) .715(3) .0061
O(12) 1.016(4) .571(3) .711(3) .0087

loop_
_geom_bond_atom_site_label_1
_geom_bond_atom_site_label_2
_geom_bond_distance
La(1) O(1) 2.53(2)
La(1) O(2) 2.52(3)
La(1) O(4) 2.81(3)
La(1) O(5) 2.69(3)
La(1) O(5) 2.73(2)
La(1) O(6) 2.59(3)
La(1) O(7) 2.65(3)
La(1) O(9) 2.49(3)
La(1) O(9) 2.56(3)
La(1) O(11) 2.57(2)
La(2) O(1) 2.57(3)
La(2) O(2) 2.80(3)
La(2) O(3) 2.73(3)
La(2) O(4) 2.52(3)
La(2) O(5) 2.56(2)
La(2) O(6) 2.52(3)
La(2) O(11) 2.71(2)
La(2) O(11) 2.65(2)
La(2) O(12) 2.51(2)
La(2) O(12) 2.65(3)
Se(1) O(1) 1.70(2)
Se(1) O(2) 1.69(3)
Se(1) O(11) 1.75(2)
Se(2) O(4) 1.68(3)
Se(2) O(5) 1.73(2)
Se(2) O(6) 1.69(3)
Se(3) O(7) 1.67(3)
Se(3) O(8) 1.77(3)
Se(3) O(9) 1.68(3)
Se(4) O(3) 1.67(3)
Se(4) O(10) 1.77(3)
Se(4) O(12) 1.64(3)
